data_7046910
loop_
_publ_author_name
'Barnett, Harrison J.'
'Burt, Liam K.'
'Hill, Anthony F.'

_publ_section_title
;
 Simple generation of a dirhodium \m-carbido complex via thiocarbonyl
 reduction.
;
_journal_issue 29
_journal_name_full 'Dalton transactions (Cambridge, England : 2003)'
_journal_page_first 9570
_journal_page_last 9574
_journal_paper_doi 10.1039/c8dt02524j
_journal_volume 47
_journal_year 2018
_chemical_formula_moiety 'C49 H46 B2 N8 P2 Rh2, 1.25(C H2 Cl2)'
_chemical_formula_sum 'C50.25 H48.5 B2 Cl2.5 N8 P2 Rh2'
_chemical_formula_weight 1142.47
_space_group_crystal_system monoclinic
_space_group_IT_number 13
_space_group_name_Hall '-P 2yc'
_space_group_name_H-M_alt 'P 1 2/c 1'
_symmetry_space_group_name_Hall '-P 2yc'
_symmetry_space_group_name_H-M 'P 1 2/c 1'
_atom_sites_solution_hydrogens geom
_atom_sites_solution_primary dual
_audit_creation_date 2017-09-09
_audit_creation_method
;
Olex2 1.2
(compiled 2017.08.10 svn.r3458 for OlexSys, GUI svn.r5381)
;
_audit_update_record
;
2018-04-03 deposited with the CCDC.
2018-06-26 downloaded from the CCDC.
;
_cell_angle_alpha 90
_cell_angle_beta 97.097(2)
_cell_angle_gamma 90
_cell_formula_units_Z 8
_cell_length_a 23.9780(5)
_cell_length_b 18.6930(2)
_cell_length_c 23.8266(4)
_cell_measurement_reflns_used 51883
_cell_measurement_temperature 150.00(10)
_cell_measurement_theta_max 29.4200
_cell_measurement_theta_min 3.4440
_cell_volume 10597.8(3)
_computing_cell_refinement 'CrysAlisPro 1.171.38.46 (Rigaku OD, 2015)'
_computing_data_collection 'CrysAlisPro 1.171.38.46 (Rigaku OD, 2015)'
_computing_data_reduction 'CrysAlisPro 1.171.38.46 (Rigaku OD, 2015)'
_computing_molecular_graphics 'Olex2 (Dolomanov et al., 2009)'
_computing_publication_material 'Olex2 (Dolomanov et al., 2009)'
_computing_structure_refinement 'ShelXL (Sheldrick, 2015)'
_computing_structure_solution 'ShelXT (Sheldrick, 2015)'
_diffrn_ambient_environment N~2~
_diffrn_ambient_temperature 150.00(10)
_diffrn_detector 'CCD plate'
_diffrn_detector_area_resol_mean 10.3744
_diffrn_detector_type Atlas
_diffrn_measured_fraction_theta_full 0.998
_diffrn_measured_fraction_theta_max 0.998
_diffrn_measurement_details
;
List of Runs (angles in degrees, time in seconds):

  # Type    Start    End  Width  t~exp~   \w     \q     \k     \f   Frames
#--------------------------------------------------------------------------
  1  \w    -20.00  30.00   1.00   50.00    --  -11.22 -99.00-180.00   50
  2  \w    -39.00  62.00   1.00   50.00    --  -11.22  57.00 -30.00  101
  3  \w    -83.00  17.00   1.00   50.00    --  -11.22 -57.00-180.00  100
  4  \w    -20.00  30.00   1.00   50.00    --  -11.22 -99.00 -30.00   50
  5  \w    -36.00  63.00   1.00   50.00    --  -11.22  37.00  90.00   99
  6  \w    -44.00  65.00   1.00   50.00    --  -11.22  77.00 -30.00  109
  7  \w     34.00  98.00   1.00   50.00    --   11.30-178.00-150.00   64
  8  \w    -20.00  27.00   1.00   50.00    --   11.30 -99.00-120.00   47
;
_diffrn_measurement_device 'four-circle diffractometer'
_diffrn_measurement_device_type 'New Xcalibur, Atlas'
_diffrn_measurement_method '\w scans'
_diffrn_orient_matrix_type 'CrysAlisPro convention (1999,Acta A55,543-557)'
_diffrn_orient_matrix_UB_11 -0.0238650000
_diffrn_orient_matrix_UB_12 0.0043717000
_diffrn_orient_matrix_UB_13 -0.0204720000
_diffrn_orient_matrix_UB_21 0.0173687000
_diffrn_orient_matrix_UB_22 -0.0031570000
_diffrn_orient_matrix_UB_23 -0.0219089000
_diffrn_orient_matrix_UB_31 -0.0042277000
_diffrn_orient_matrix_UB_32 -0.0375618000
_diffrn_orient_matrix_UB_33 -0.0005299000
_diffrn_radiation_monochromator graphite
_diffrn_radiation_probe x-ray
_diffrn_radiation_type MoK\a
_diffrn_radiation_wavelength 0.71073
_diffrn_reflns_av_R_equivalents 0.0624
_diffrn_reflns_av_unetI/netI 0.0364
_diffrn_reflns_Laue_measured_fraction_full 0.998
_diffrn_reflns_Laue_measured_fraction_max 0.998
_diffrn_reflns_limit_h_max 28
_diffrn_reflns_limit_h_min -29
_diffrn_reflns_limit_k_max 23
_diffrn_reflns_limit_k_min -22
_diffrn_reflns_limit_l_max 29
_diffrn_reflns_limit_l_min -29
_diffrn_reflns_number 171095
_diffrn_reflns_point_group_measured_fraction_full 0.998
_diffrn_reflns_point_group_measured_fraction_max 0.998
_diffrn_reflns_theta_full 25.242
_diffrn_reflns_theta_max 26.372
_diffrn_reflns_theta_min 3.265
_diffrn_source 'fine-focus sealed X-ray tube'
_diffrn_source_type 'Enhance (Mo) X-ray Source'
_exptl_absorpt_coefficient_mu 0.851
_exptl_absorpt_correction_T_max 1.00000
_exptl_absorpt_correction_T_min 0.90873
_exptl_absorpt_correction_type multi-scan
_exptl_absorpt_process_details
;
CrysAlisPro 1.171.38.46 (Rigaku Oxford Diffraction, 2015)
Empirical absorption correction using spherical harmonics,
 implemented in SCALE3 ABSPACK scaling algorithm.
;
_exptl_crystal_colour orange
_exptl_crystal_colour_primary orange
_exptl_crystal_density_diffrn 1.432
_exptl_crystal_description plate
_exptl_crystal_F_000 4628
_exptl_crystal_size_max 0.645
_exptl_crystal_size_mid 0.180
_exptl_crystal_size_min 0.169
_refine_diff_density_max 2.640
_refine_diff_density_min -1.499
_refine_diff_density_rms 0.165
_refine_ls_extinction_method none
_refine_ls_goodness_of_fit_ref 1.116
_refine_ls_hydrogen_treatment constr
_refine_ls_matrix_type full
_refine_ls_number_parameters 1185
_refine_ls_number_reflns 21633
_refine_ls_number_restraints 269
_refine_ls_restrained_S_all 1.131
_refine_ls_R_factor_all 0.1103
_refine_ls_R_factor_gt 0.0865
_refine_ls_shift/su_max 0.005
_refine_ls_shift/su_mean 0.000
_refine_ls_structure_factor_coef Fsqd
_refine_ls_weighting_details 'w=1/[\s^2^(Fo^2^)+(0.0615P)^2^+148.0331P] where P=(Fo^2^+2Fc^2^)/3'
_refine_ls_weighting_scheme calc
_refine_ls_wR_factor_gt 0.2064
_refine_ls_wR_factor_ref 0.2265
_reflns_Friedel_coverage 0.000
_reflns_number_gt 17224
_reflns_number_total 21633
_reflns_threshold_expression 'I > 2\s(I)'
_cod_data_source_file c8dt02524j2.cif
_cod_data_source_block hb_67-3_scale
_cod_depositor_comments 'Adding full bibliography for 7046906--7046910.cif.'
_cod_original_formula_sum 'C50.25 H48.50 B2 Cl2.50 N8 P2 Rh2'
_cod_database_code 7046910
_shelx_shelxl_version_number 2016/6
_shelx_space_group_comment
;
The symmetry employed for this shelxl refinement is uniquely defined
by the following loop, which should always be used as a source of
symmetry information in preference to the above space-group names.
They are only intended as comments.
;
_shelx_estimated_absorpt_t_max 0.870
_shelx_estimated_absorpt_t_min 0.610
_reflns_odcompleteness_completeness 99.76
_reflns_odcompleteness_iscentric 1
_reflns_odcompleteness_theta 26.32
_olex2_refinement_description
;
1. Fixed Uiso
 At 1.2 times of:
  All B(H,H) groups, All C(H) groups, All C(H,H) groups
2. Restrained distances
 C201-Cl2
 1.6 with sigma of 0.04
 Cl32-C204
 1.6 with sigma of 0.03
3. Rigid bond restraints
 C64, C62, C61, C66, C65, C63
 with sigma for 1-2 distances of 0.005 and sigma for 1-3 distances of 0.005
 C106, C101, C102, C103, C104, C105
 with sigma for 1-2 distances of 0.005 and sigma for 1-3 distances of 0.005
 C116, C111, C112
 with sigma for 1-2 distances of 0.005 and sigma for 1-3 distances of 0.005
 C151, C156, C155, C154, C153, C152
 with sigma for 1-2 distances of 0.001 and sigma for 1-3 distances of 0.001
 C132, C136, C133, C134, C135, C131
 with sigma for 1-2 distances of 0.005 and sigma for 1-3 distances of 0.005
4. Uiso/Uaniso restraints and constraints
C64 \\sim C65 \\sim C66 \\sim C61 \\sim C62 \\sim C63: within 1.7A with sigma
of 0.02 and sigma for terminal atoms of 0.04
Cl1 \\sim Cl2 \\sim C201: within 1.7A with sigma of 0.01 and sigma for terminal
atoms of 0.02
Cl31 \\sim C204 \\sim Cl32: within 1.7A with sigma of 0.02 and sigma for
terminal atoms of 0.04
Uanis(C106) \\sim Ueq, Uanis(C105) \\sim Ueq, Uanis(C104) \\sim Ueq: with sigma
of 0.02 and sigma for terminal atoms of 0.04
Uanis(C116) \\sim Ueq, Uanis(C112) \\sim Ueq: with sigma of 0.02 and sigma for
terminal atoms of 0.05
Uanis(C114) \\sim Ueq, Uanis(C113) \\sim Ueq, Uanis(C115) \\sim Ueq: with sigma
of 0.01 and sigma for terminal atoms of 0.02
Uanis(C201) \\sim Ueq, Uanis(Cl2) \\sim Ueq, Uanis(Cl1) \\sim Ueq: with sigma
of 0.02 and sigma for terminal atoms of 0.04
Uanis(C131) \\sim Ueq, Uanis(C136) \\sim Ueq, Uanis(C135) \\sim Ueq,
Uanis(C134) \\sim Ueq, Uanis(C133) \\sim Ueq, Uanis(C132) \\sim Ueq: with sigma
of 0.01 and sigma for terminal atoms of 0.02
Uanis(Cl31) \\sim Ueq, Uanis(Cl32) \\sim Ueq, Uanis(C204) \\sim Ueq, : with
sigma of 0.05 and sigma for terminal atoms of 0.1
5. Rigid body (RIGU) restrains
 Cl1, Cl2, C201
 with sigma for 1-2 distances of 0.001 and sigma for 1-3 distances of 0.001
 C153, C152, C151, C156, C155, C154
 with sigma for 1-2 distances of 0.001 and sigma for 1-3 distances of 0.001
 Cl32, C204, Cl31, H20C, H20D
 with sigma for 1-2 distances of 0.004 and sigma for 1-3 distances of 0.004
6. Others
 Fixed Sof: Cl32(0.5) Cl31(0.5) C204(0.5) H20C(0.5) H20D(0.5) Cl2(0.5)
 Cl1(0.5) C201(0.5) H20E(0.5) H20F(0.5) Cl21(0.5) Cl22(0.5) C203(0.5) H20G(0.5)
 H20H(0.5)
7.a Secondary CH2 refined with riding coordinates:
 B1(H1A,H1B), B2(H2A,H2B), B3(H3A,H3B), B4(H4A,H4B), C204(H20C,H20D),
 C202(H20A,H20B), C201(H20E,H20F), C203(H20G,H20H)
7.b Aromatic/amide H refined with riding coordinates:
 C5(H5), C41(H41), C121(H121), C12(H12), C122(H122), C42(H42), C81(H81),
 C43(H43), C8AA(H8AA), C16(H16), C3AA(H3AA), C36(H36), C83(H83), C46(H46),
 C6(H6), C92(H92), C86(H86), C93(H93), C72(H72), C82(H82), C123(H123),
 C4AA(H4AA), C84(H84), C22(H22), C94(H94), C85(H85), C7(H7), C96(H96), C44(H44),
  C26(H26), C13(H13), C15(H15), C52(H52), C14(H14), C45(H45), C34(H34),
 C56(H56), C33(H33), C32(H32), C125(H125), C25(H25), C95(H95), C73(H73),
 C124(H124), C35(H35), C24(H24), C126(H126), C23(H23), C54(H54), C74(H74),
 C142(H142), C76(H76), C55(H55), C146(H146), C145(H145), C53(H53), C75(H75),
 C144(H144), C143(H143), C155(H155), C154(H154), C153(H153), C152(H152),
 C156(H156), C105(H105), C106(H106), C102(H102), C103(H103), C104(H104),
 C63(H63), C64(H64), C65(H65), C66(H66), C62(H62), C113(H113), C114(H114),
 C115(H115), C116(H116), C112(H112), C134(H134), C133(H133), C132(H132),
 C136(H136), C135(H135)
7.c Fitted hexagon refined as free rotating group:
 C155(C154,C153,C152,C151,C156), C105(C106,C101,C102,C103,C104), C63(C64,C65,
 C66,C61,C62), C113(C114,C115,C116,C111,C112), C134(C133,C132,C131,C136,C135)
;
_ins_header
;
TITL HB_67-3_scale in P2/c 
REM P2/c (#13 in standard setting)
CELL 0.71073  23.977975  18.692969  23.826558  90.0000  97.0970  90.0000
ZERR    8.00   0.000490   0.000245   0.000377   0.0000   0.0017   0.0000
LATT  1
SYMM -x, y,-z+1/2 
SFAC C H B N P Rh
UNIT 392.00 368.00 16.00 64.00 16.00 16.00
TREF
HKLF 4
END
;
_olex2_submission_special_instructions 'No special instructions were received'
_oxdiff_exptl_absorpt_empirical_details
;
Empirical correction (ABSPACK) includes:
- Absorption correction using spherical harmonics
- Frame scaling
;
_oxdiff_exptl_absorpt_empirical_full_max 1.140
_oxdiff_exptl_absorpt_empirical_full_min 0.908

loop_
_space_group_symop_operation_xyz
'x, y, z'
'-x, y, -z+1/2'
'-x, -y, -z'
'x, -y, z-1/2'

loop_
_atom_site_label
_atom_site_type_symbol
_atom_site_fract_x
_atom_site_fract_y
_atom_site_fract_z
_atom_site_U_iso_or_equiv
_atom_site_adp_type
_atom_site_occupancy
_atom_site_site_symmetry_order
_atom_site_calc_flag
_atom_site_refinement_flags_posn
_atom_site_refinement_flags_adp
_atom_site_refinement_flags_occupancy
_atom_site_disorder_assembly
_atom_site_disorder_group
Rh3 Rh 0.51113(2) -0.20823(3) 0.32424(2) 0.02727(14) Uani 1 1 d . . . . .
Rh1 Rh 0.42721(2) -0.15450(3) 0.75407(2) 0.02632(14) Uani 1 1 d . . . . .
Rh2 Rh 0.07371(3) -0.52319(3) 0.26459(3) 0.02873(15) Uani 1 1 d . . . . .
Rh4 Rh 0.00509(3) -0.16161(3) 0.17722(3) 0.03853(18) Uani 1 1 d . . . . .
P1 P 0.40867(9) -0.23178(10) 0.68079(9) 0.0307(4) Uani 1 1 d . . . . .
P3 P 0.43873(9) -0.28312(12) 0.33449(9) 0.0355(5) Uani 1 1 d . . . . .
P2 P 0.07228(10) -0.59653(11) 0.34023(10) 0.0385(5) Uani 1 1 d . . . . .
P4 P 0.08089(16) -0.08784(12) 0.18871(11) 0.0607(9) Uani 1 1 d . . . . .
N3 N 0.4443(3) -0.0811(3) 0.8213(3) 0.0322(14) Uani 1 1 d . . . . .
N21 N 0.5766(3) -0.1356(3) 0.3151(3) 0.0319(14) Uani 1 1 d . . . . .
N12 N 0.0710(3) -0.4474(3) 0.1985(3) 0.0325(14) Uani 1 1 d . . . . .
N31 N -0.0622(3) -0.2354(3) 0.1706(3) 0.0351(15) Uani 1 1 d . . . . .
N1 N 0.3375(3) -0.1321(3) 0.7560(3) 0.0332(14) Uani 1 1 d . . . . .
N4 N 0.4086(3) -0.0674(4) 0.8606(3) 0.0347(15) Uani 1 1 d . . . . .
N33 N 0.0115(4) -0.1813(4) 0.0884(3) 0.049(2) Uani 1 1 d . . . . .
N2 N 0.3185(3) -0.1056(4) 0.8032(3) 0.0382(16) Uani 1 1 d . . . . .
N24 N 0.5772(3) -0.1675(4) 0.4409(3) 0.0451(18) Uani 1 1 d . . . . .
C1 C 0.500000 -0.1635(5) 0.750000 0.028(2) Uani 1 2 d S T P . .
N14 N 0.1643(3) -0.5017(4) 0.2829(3) 0.0417(17) Uani 1 1 d . . . . .
N22 N 0.6203(3) -0.1229(4) 0.3576(3) 0.0428(17) Uani 1 1 d . . . . .
C3 C 0.500000 -0.2175(5) 0.250000 0.027(2) Uani 1 2 d S T P . .
N13 N 0.1150(3) -0.4283(4) 0.1706(3) 0.0397(16) Uani 1 1 d . . . . .
N32 N -0.0959(4) -0.2514(4) 0.1221(3) 0.0459(18) Uani 1 1 d . . . . .
N23 N 0.5252(3) -0.1855(4) 0.4149(3) 0.0384(16) Uani 1 1 d . . . . .
C2 C 0.000000 -0.5313(5) 0.250000 0.025(2) Uani 1 2 d S T P . .
N15 N 0.1933(3) -0.4702(4) 0.2436(4) 0.0472(19) Uani 1 1 d . . . . .
C11 C 0.4621(4) -0.2955(4) 0.6639(3) 0.0352(17) Uani 1 1 d . . . . .
C5 C 0.4883(3) -0.0369(4) 0.8325(4) 0.0342(17) Uani 1 1 d . . . . .
H5 H 0.518981 -0.035008 0.812286 0.041 Uiso 1 1 calc R . . . .
C41 C 0.0285(3) -0.4031(4) 0.1793(3) 0.0314(16) Uani 1 1 d . . . . .
H41 H -0.007007 -0.403733 0.191107 0.038 Uiso 1 1 calc R . . . .
C121 C -0.0784(4) -0.2790(4) 0.2104(4) 0.0389(19) Uani 1 1 d . . . . .
H121 H -0.062546 -0.279586 0.248067 0.047 Uiso 1 1 calc R . . . .
N34 N -0.0307(4) -0.2118(4) 0.0526(3) 0.054(2) Uani 1 1 d . . . . .
C4 C 0.000000 -0.1538(5) 0.250000 0.032(2) Uani 1 2 d S T P . .
C12 C 0.4576(4) -0.3680(5) 0.6752(4) 0.046(2) Uani 1 1 d . . . . .
H12 H 0.427089 -0.385111 0.691903 0.055 Uiso 1 1 calc R . . . .
C122 C -0.1218(4) -0.3227(5) 0.1879(4) 0.045(2) Uani 1 1 d . . . . .
H122 H -0.140475 -0.357338 0.206510 0.054 Uiso 1 1 calc R . . . .
C42 C 0.0455(4) -0.3565(4) 0.1393(3) 0.0374(18) Uani 1 1 d . . . . .
H42 H 0.024482 -0.320689 0.119562 0.045 Uiso 1 1 calc R . . . .
C81 C 0.5798(3) -0.0858(4) 0.2759(4) 0.0368(18) Uani 1 1 d . . . . .
H81 H 0.555162 -0.081418 0.242737 0.044 Uiso 1 1 calc R . . . .
C21 C 0.3491(4) -0.2892(4) 0.6929(4) 0.0373(18) Uani 1 1 d . . . . .
C43 C 0.0994(4) -0.3746(5) 0.1354(4) 0.046(2) Uani 1 1 d . . . . .
H43 H 0.122219 -0.352858 0.111600 0.055 Uiso 1 1 calc R . . . .
C8AA C 0.2951(4) -0.1257(5) 0.7143(4) 0.0410(19) Uani 1 1 d . . . . .
H8AA H 0.296668 -0.139048 0.676914 0.049 Uiso 1 1 calc R . . . .
C91 C 0.4142(4) -0.3489(5) 0.2795(4) 0.0369(18) Uani 1 1 d . . . . .
C16 C 0.5083(4) -0.2703(5) 0.6398(4) 0.0403(19) Uani 1 1 d . . . . .
H16 H 0.511911 -0.221531 0.633333 0.048 Uiso 1 1 calc R . . . .
C3AA C 0.2646(4) -0.0848(5) 0.7904(4) 0.049(2) Uani 1 1 d . . . . .
H3AA H 0.242084 -0.065635 0.815793 0.059 Uiso 1 1 calc R . . . .
C31 C 0.3896(4) -0.1884(5) 0.6118(3) 0.0377(18) Uani 1 1 d . . . . .
C36 C 0.3853(4) -0.1142(4) 0.6100(4) 0.0371(18) Uani 1 1 d . . . . .
H36 H 0.392285 -0.087718 0.643194 0.045 Uiso 1 1 calc R . . . .
C83 C 0.6492(4) -0.0662(5) 0.3429(5) 0.049(2) Uani 1 1 d . . . . .
H83 H 0.680644 -0.046883 0.364333 0.059 Uiso 1 1 calc R . . . .
C46 C 0.2435(4) -0.4494(6) 0.2691(6) 0.061(3) Uani 1 1 d . . . . .
H46 H 0.271310 -0.427249 0.251312 0.074 Uiso 1 1 calc R . . . .
C6 C 0.4812(4) 0.0058(5) 0.8789(4) 0.045(2) Uani 1 1 d . . . . .
H6 H 0.505315 0.041065 0.895277 0.054 Uiso 1 1 calc R . . . .
C92 C 0.3917(4) -0.3255(5) 0.2267(4) 0.044(2) Uani 1 1 d . . . . .
H92 H 0.390161 -0.276813 0.218721 0.053 Uiso 1 1 calc R . . . .
C86 C 0.5737(5) -0.1480(6) 0.4952(4) 0.057(3) Uani 1 1 d . . . . .
H86 H 0.603566 -0.134483 0.521764 0.068 Uiso 1 1 calc R . . . .
C93 C 0.3715(4) -0.3737(6) 0.1859(4) 0.052(2) Uani 1 1 d . . . . .
H93 H 0.355172 -0.357153 0.150889 0.062 Uiso 1 1 calc R . . . .
C72 C 0.0867(4) -0.4758(5) 0.4092(4) 0.044(2) Uani 1 1 d . . . . .
H72 H 0.095582 -0.453023 0.376785 0.052 Uiso 1 1 calc R . . . .
C82 C 0.6257(4) -0.0409(5) 0.2919(5) 0.051(2) Uani 1 1 d . . . . .
H82 H 0.637533 -0.002149 0.271931 0.061 Uiso 1 1 calc R . . . .
C123 C -0.1313(4) -0.3039(5) 0.1323(4) 0.049(2) Uani 1 1 d . . . . .
H123 H -0.158147 -0.324289 0.105531 0.058 Uiso 1 1 calc R . . . .
C4AA C 0.2484(4) -0.0964(5) 0.7347(5) 0.050(2) Uani 1 1 d . . . . .
H4AA H 0.213490 -0.086702 0.714441 0.061 Uiso 1 1 calc R . . . .
C84 C 0.4897(4) -0.1757(5) 0.4524(4) 0.044(2) Uani 1 1 d . . . . .
H84 H 0.451134 -0.183271 0.445926 0.053 Uiso 1 1 calc R . . . .
C22 C 0.3059(5) -0.3083(6) 0.6529(5) 0.060(3) Uani 1 1 d . . . . .
H22 H 0.305825 -0.293478 0.615641 0.072 Uiso 1 1 calc R . . . .
C71 C 0.0728(4) -0.5478(5) 0.4073(4) 0.047(2) Uani 1 1 d . . . . .
C94 C 0.3748(4) -0.4463(5) 0.1959(4) 0.051(2) Uani 1 1 d . . . . .
H94 H 0.362175 -0.478807 0.167580 0.061 Uiso 1 1 calc R . . . .
C85 C 0.5195(5) -0.1517(5) 0.5037(4) 0.051(2) Uani 1 1 d . . . . .
H85 H 0.504597 -0.140715 0.536895 0.061 Uiso 1 1 calc R . . . .
C7 C 0.4309(4) -0.0152(5) 0.8953(4) 0.045(2) Uani 1 1 d . . . . .
H7 H 0.414676 0.003564 0.925669 0.054 Uiso 1 1 calc R . . . .
C96 C 0.4178(4) -0.4215(5) 0.2905(4) 0.050(2) Uani 1 1 d . . . . .
H96 H 0.433742 -0.438237 0.325570 0.060 Uiso 1 1 calc R . . . .
C44 C 0.1976(4) -0.4978(5) 0.3323(5) 0.051(2) Uani 1 1 d . . . . .
H44 H 0.187832 -0.514546 0.366513 0.061 Uiso 1 1 calc R . . . .
C51 C 0.0126(4) -0.6567(4) 0.3432(4) 0.044(2) Uani 1 1 d . . . . .
C26 C 0.3492(4) -0.3124(5) 0.7484(4) 0.050(2) Uani 1 1 d . . . . .
H26 H 0.378085 -0.298783 0.776087 0.059 Uiso 1 1 calc R . . . .
C13 C 0.4992(5) -0.4153(5) 0.6615(5) 0.057(3) Uani 1 1 d . . . . .
H13 H 0.496067 -0.463984 0.668696 0.069 Uiso 1 1 calc R . . . .
C15 C 0.5491(4) -0.3170(5) 0.6253(4) 0.049(2) Uani 1 1 d . . . . .
H15 H 0.579168 -0.300317 0.607879 0.059 Uiso 1 1 calc R . . . .
C52 C -0.0396(5) -0.6303(5) 0.3510(4) 0.050(2) Uani 1 1 d . . . . .
H52 H -0.044247 -0.581096 0.354169 0.060 Uiso 1 1 calc R . . . .
C14 C 0.5441(4) -0.3904(5) 0.6376(4) 0.052(2) Uani 1 1 d . . . . .
H14 H 0.571797 -0.422129 0.629198 0.062 Uiso 1 1 calc R . . . .
C141 C 0.0900(6) -0.0258(5) 0.2488(5) 0.071(4) Uani 1 1 d . . . . .
C45 C 0.2478(5) -0.4659(6) 0.3258(6) 0.066(3) Uani 1 1 d . . . . .
H45 H 0.277957 -0.457357 0.353490 0.079 Uiso 1 1 calc R . . . .
C34 C 0.3592(5) -0.1189(6) 0.5098(4) 0.054(3) Uani 1 1 d . . . . .
H34 H 0.347453 -0.095725 0.475827 0.065 Uiso 1 1 calc R . . . .
C56 C 0.0186(5) -0.7318(5) 0.3379(5) 0.060(3) Uani 1 1 d . . . . .
H56 H 0.053218 -0.751127 0.332304 0.071 Uiso 1 1 calc R . . . .
C33 C 0.3652(5) -0.1927(6) 0.5110(4) 0.055(3) Uani 1 1 d . . . . .
H33 H 0.358950 -0.218744 0.477580 0.066 Uiso 1 1 calc R . . . .
C32 C 0.3803(4) -0.2279(5) 0.5617(4) 0.046(2) Uani 1 1 d . . . . .
H32 H 0.384220 -0.277363 0.562423 0.055 Uiso 1 1 calc R . . . .
B1 B 0.3543(4) -0.1110(6) 0.8620(5) 0.045(2) Uani 1 1 d . . . . .
H1A H 0.333231 -0.092415 0.890991 0.053 Uiso 1 1 calc R . . . .
H1B H 0.363456 -0.160656 0.870668 0.053 Uiso 1 1 calc R . . . .
C125 C 0.0443(7) -0.2187(6) 0.0081(4) 0.074(4) Uani 1 1 d . . . . .
H125 H 0.067844 -0.226908 -0.019471 0.089 Uiso 1 1 calc R . . . .
C25 C 0.3062(5) -0.3560(6) 0.7623(5) 0.063(3) Uani 1 1 d . . . . .
H25 H 0.306694 -0.372680 0.799077 0.076 Uiso 1 1 calc R . . . .
C95 C 0.3970(5) -0.4692(5) 0.2480(5) 0.058(3) Uani 1 1 d . . . . .
H95 H 0.398382 -0.518053 0.255505 0.070 Uiso 1 1 calc R . . . .
C73 C 0.0876(5) -0.4373(6) 0.4594(4) 0.063(3) Uani 1 1 d . . . . .
H73 H 0.093830 -0.388178 0.459670 0.076 Uiso 1 1 calc R . . . .
C124 C 0.0584(6) -0.1878(5) 0.0610(5) 0.062(3) Uani 1 1 d . . . . .
H124 H 0.094416 -0.173515 0.075785 0.075 Uiso 1 1 calc R . . . .
C35 C 0.3706(4) -0.0799(5) 0.5589(4) 0.048(2) Uani 1 1 d . . . . .
H35 H 0.368396 -0.030249 0.557643 0.058 Uiso 1 1 calc R . . . .
B2 B 0.1711(5) -0.4716(7) 0.1801(5) 0.051(3) Uani 1 1 d . . . . .
H2A H 0.164595 -0.520595 0.167608 0.061 Uiso 1 1 calc R . . . .
H2B H 0.198609 -0.450498 0.158447 0.061 Uiso 1 1 calc R . . . .
C24 C 0.2631(5) -0.3744(6) 0.7220(6) 0.068(3) Uani 1 1 d . . . . .
H24 H 0.234293 -0.403698 0.731313 0.082 Uiso 1 1 calc R . . . .
C126 C -0.0098(7) -0.2338(6) 0.0054(4) 0.072(4) Uani 1 1 d . . . . .
H126 H -0.030770 -0.256524 -0.024963 0.086 Uiso 1 1 calc R . . . .
C23 C 0.2626(5) -0.3495(7) 0.6678(6) 0.075(4) Uani 1 1 d . . . . .
H23 H 0.232536 -0.360625 0.640711 0.090 Uiso 1 1 calc R . . . .
B3 B 0.6296(5) -0.1745(7) 0.4091(5) 0.052(3) Uani 1 1 d . . . . .
H3A H 0.633535 -0.223361 0.396370 0.062 Uiso 1 1 calc R . . . .
H3B H 0.663325 -0.161482 0.433694 0.062 Uiso 1 1 calc R . . . .
C54 C -0.0778(7) -0.7479(7) 0.3502(6) 0.079(4) Uani 1 1 d . . . . .
H54 H -0.107975 -0.778093 0.353638 0.095 Uiso 1 1 calc R . . . .
C74 C 0.0788(7) -0.4729(8) 0.5101(6) 0.090(5) Uani 1 1 d . . . . .
H74 H 0.083500 -0.449835 0.544924 0.108 Uiso 1 1 calc R . . . .
C142 C 0.1081(7) -0.0522(7) 0.3026(5) 0.092(5) Uani 1 1 d . . . . .
H142 H 0.114676 -0.100947 0.307739 0.110 Uiso 1 1 calc R . . . .
C76 C 0.0622(6) -0.5823(7) 0.4565(4) 0.077(4) Uani 1 1 d . . . . .
H76 H 0.054532 -0.630996 0.456883 0.092 Uiso 1 1 calc R . . . .
C55 C -0.0275(8) -0.7766(6) 0.3411(6) 0.088(5) Uani 1 1 d . . . . .
H55 H -0.023821 -0.825854 0.337152 0.106 Uiso 1 1 calc R . . . .
B4 B -0.0911(7) -0.2087(7) 0.0664(5) 0.067(4) Uani 1 1 d . . . . .
H4A H -0.116150 -0.229287 0.035486 0.080 Uiso 1 1 calc R . . . .
H4B H -0.102070 -0.159371 0.071074 0.080 Uiso 1 1 calc R . . . .
C146 C 0.0812(6) 0.0477(6) 0.2408(6) 0.076(4) Uani 1 1 d . . . . .
H146 H 0.070093 0.065908 0.204816 0.091 Uiso 1 1 calc R . . . .
C145 C 0.0894(7) 0.0935(7) 0.2874(6) 0.089(5) Uani 1 1 d . . . . .
H145 H 0.083079 0.142300 0.282480 0.107 Uiso 1 1 calc R . . . .
C53 C -0.0850(5) -0.6747(6) 0.3542(5) 0.064(3) Uani 1 1 d . . . . .
H53 H -0.119972 -0.655700 0.359084 0.077 Uiso 1 1 calc R . . . .
C75 C 0.0636(7) -0.5411(8) 0.5051(5) 0.085(4) Uani 1 1 d . . . . .
H75 H 0.052957 -0.563310 0.537048 0.102 Uiso 1 1 calc R . . . .
C144 C 0.1065(9) 0.0672(8) 0.3395(7) 0.115(7) Uani 1 1 d . . . . .
H144 H 0.111720 0.098646 0.369944 0.138 Uiso 1 1 calc R . . . .
C143 C 0.1165(8) -0.0056(8) 0.3490(6) 0.106(6) Uani 1 1 d . . . . .
H143 H 0.128501 -0.022707 0.385099 0.127 Uiso 1 1 calc R . . . .
C155 C 0.1998(4) -0.2456(4) 0.1888(5) 0.105(4) Uani 1 1 d . U . . .
H155 H 0.200129 -0.294072 0.179942 0.126 Uiso 1 1 calc R . . . .
C154 C 0.2498(3) -0.2104(6) 0.2070(5) 0.128(6) Uani 1 1 d G U . . .
H154 H 0.283636 -0.235288 0.210309 0.153 Uiso 1 1 calc R . . . .
C153 C 0.2492(3) -0.1381(6) 0.2203(5) 0.118(4) Uani 1 1 d G U . . .
H153 H 0.282719 -0.114488 0.232516 0.142 Uiso 1 1 calc R . . . .
C152 C 0.1987(4) -0.1009(4) 0.2155(4) 0.105(4) Uani 1 1 d G U . . .
H152 H 0.198294 -0.052472 0.224356 0.126 Uiso 1 1 calc R . . . .
C151 C 0.1486(3) -0.1361(4) 0.1973(4) 0.075(3) Uani 1 1 d G U . . .
C156 C 0.1492(3) -0.2085(4) 0.1840(4) 0.070(3) Uani 1 1 d G U . . .
H156 H 0.115703 -0.232055 0.171781 0.084 Uiso 1 1 calc R . . . .
C105 C 0.2735(3) -0.2404(6) 0.3517(5) 0.128(6) Uani 1 1 d . U . . .
H105 H 0.240533 -0.266342 0.352471 0.153 Uiso 1 1 calc R . . . .
C106 C 0.3231(3) -0.2756(4) 0.3442(4) 0.104(5) Uani 1 1 d G U . . .
H106 H 0.323335 -0.325011 0.339861 0.124 Uiso 1 1 calc R . . . .
C101 C 0.3725(2) -0.2368(4) 0.3430(3) 0.060(3) Uani 1 1 d G U . . .
C102 C 0.3722(2) -0.1629(4) 0.3494(3) 0.054(2) Uani 1 1 d G U . . .
H102 H 0.405185 -0.136988 0.348691 0.065 Uiso 1 1 calc R . . . .
C103 C 0.3226(3) -0.1278(4) 0.3570(3) 0.077(3) Uani 1 1 d G U . . .
H103 H 0.322383 -0.078318 0.361302 0.093 Uiso 1 1 calc R . . . .
C104 C 0.2732(2) -0.1665(6) 0.3581(4) 0.113(5) Uani 1 1 d G U . . .
H104 H 0.240057 -0.142994 0.363192 0.135 Uiso 1 1 calc R . . . .
C63 C 0.2062(4) -0.7217(5) 0.4058(4) 0.125(5) Uani 1 1 d . U . . .
H63 H 0.225960 -0.732338 0.440918 0.150 Uiso 1 1 calc R . . . .
C64 C 0.2212(4) -0.7540(5) 0.3573(5) 0.119(5) Uani 1 1 d G U . . .
H64 H 0.250885 -0.786225 0.359909 0.143 Uiso 1 1 calc R . . . .
C65 C 0.1917(4) -0.7380(4) 0.3049(4) 0.088(3) Uani 1 1 d G U . . .
H65 H 0.201646 -0.759615 0.272380 0.106 Uiso 1 1 calc R . . . .
C66 C 0.1472(3) -0.6898(4) 0.3009(3) 0.068(3) Uani 1 1 d G U . . .
H66 H 0.127483 -0.679118 0.265858 0.082 Uiso 1 1 calc R . . . .
C61 C 0.1323(3) -0.6575(4) 0.3495(3) 0.061(2) Uani 1 1 d G U . . .
C62 C 0.1618(4) -0.6734(5) 0.4019(3) 0.101(4) Uani 1 1 d G U . . .
H62 H 0.151796 -0.651840 0.434396 0.122 Uiso 1 1 calc R . . . .
C113 C 0.4481(6) -0.3905(6) 0.4879(4) 0.127(6) Uani 1 1 d . U . . .
H113 H 0.426235 -0.398750 0.516832 0.152 Uiso 1 1 calc R . . . .
C114 C 0.5024(6) -0.4178(6) 0.4917(4) 0.138(7) Uani 1 1 d G U . . .
H114 H 0.516795 -0.444310 0.523158 0.166 Uiso 1 1 calc R . . . .
C115 C 0.5351(4) -0.4054(6) 0.4484(5) 0.136(7) Uani 1 1 d G U . . .
H115 H 0.571364 -0.423704 0.450886 0.164 Uiso 1 1 calc R . . . .
C116 C 0.5135(4) -0.3658(6) 0.4013(4) 0.111(5) Uani 1 1 d G U . . .
H116 H 0.535372 -0.357538 0.372288 0.133 Uiso 1 1 calc R . . . .
C111 C 0.4592(4) -0.3385(4) 0.3975(3) 0.065(3) Uani 1 1 d G U . . .
C112 C 0.4265(4) -0.3508(5) 0.4408(4) 0.119(5) Uani 1 1 d G U . . .
H112 H 0.390243 -0.332582 0.438232 0.143 Uiso 1 1 calc R . . . .
C134 C 0.0736(7) 0.0659(7) 0.0375(5) 0.154(6) Uani 1 1 d . U . . .
H134 H 0.071298 0.097353 0.007051 0.185 Uiso 1 1 calc R . . . .
C133 C 0.0252(5) 0.0459(7) 0.0601(5) 0.138(5) Uani 1 1 d G U . . .
H133 H -0.009541 0.063940 0.044713 0.165 Uiso 1 1 calc R . . . .
C132 C 0.0286(4) -0.0011(6) 0.1056(5) 0.106(4) Uani 1 1 d G U . . .
H132 H -0.003806 -0.014522 0.120651 0.127 Uiso 1 1 calc R . . . .
C131 C 0.0805(5) -0.0281(5) 0.1285(4) 0.080(3) Uani 1 1 d G U . . .
C136 C 0.1289(4) -0.0081(6) 0.1059(5) 0.117(4) Uani 1 1 d G U . . .
H136 H 0.163608 -0.026161 0.121266 0.141 Uiso 1 1 calc R . . . .
C135 C 0.1255(6) 0.0389(7) 0.0604(5) 0.142(5) Uani 1 1 d G U . . .
H135 H 0.157874 0.052302 0.045328 0.171 Uiso 1 1 calc R . . . .
Cl12 Cl 0.7527(4) -0.0091(5) 0.5264(5) 0.229(5) Uani 1 1 d . . . . .
Cl11 Cl 0.8147(5) -0.1284(5) 0.4939(6) 0.338(9) Uani 1 1 d . . . . .
Cl32 Cl 0.6770(5) -0.3840(7) 0.5564(5) 0.140(4) Uani 0.5 1 d D U . . .
Cl31 Cl 0.7385(8) -0.3543(8) 0.4546(5) 0.192(6) Uani 0.5 1 d . U . . .
C204 C 0.6750(11) -0.3271(13) 0.4947(12) 0.122(7) Uani 0.5 1 d D U . . .
H20C H 0.678151 -0.277246 0.506033 0.147 Uiso 0.5 1 calc R U . . .
H20D H 0.639852 -0.333559 0.470412 0.147 Uiso 0.5 1 calc R U . . .
C202 C 0.7661(9) -0.0963(15) 0.5264(11) 0.170(11) Uani 1 1 d . . . . .
H20A H 0.774204 -0.110908 0.565675 0.204 Uiso 1 1 calc R . . . .
H20B H 0.731472 -0.120069 0.511404 0.204 Uiso 1 1 calc R . . . .
Cl2 Cl 0.2372(5) -0.3019(9) 0.5033(5) 0.173(5) Uani 0.5 1 d D U . A 1
Cl1 Cl 0.2142(7) -0.1783(11) 0.5753(8) 0.208(6) Uani 0.5 1 d . U . A 1
C201 C 0.227(2) -0.213(2) 0.518(3) 0.204(9) Uani 0.5 1 d D U . A 1
H20E H 0.260291 -0.188938 0.508785 0.244 Uiso 0.5 1 calc R . . A 1
H20F H 0.196469 -0.197797 0.490293 0.244 Uiso 0.5 1 calc R . . A 1
Cl21 Cl 0.6704(4) -0.5538(6) 0.4543(6) 0.132(4) Uani 0.5 1 d . . . . .
Cl22 Cl 0.7684(14) -0.5183(14) 0.4934(12) 0.323(15) Uani 0.5 1 d . . . . .
C203 C 0.723(2) -0.505(2) 0.4457(13) 0.16(2) Uani 0.5 1 d . . . . .
H20G H 0.736213 -0.515547 0.409904 0.187 Uiso 0.5 1 calc R . . . .
H20H H 0.711982 -0.454546 0.445405 0.187 Uiso 0.5 1 calc R . . . .

loop_
_atom_site_aniso_label
_atom_site_aniso_U_11
_atom_site_aniso_U_22
_atom_site_aniso_U_33
_atom_site_aniso_U_23
_atom_site_aniso_U_13
_atom_site_aniso_U_12
Rh3 0.0285(3) 0.0239(3) 0.0297(3) -0.0010(2) 0.0047(2) -0.0004(2)
Rh1 0.0262(3) 0.0217(3) 0.0321(3) 0.0001(2) 0.0078(2) -0.0014(2)
Rh2 0.0312(3) 0.0197(3) 0.0357(3) -0.0014(2) 0.0060(2) 0.0037(2)
Rh4 0.0739(5) 0.0166(3) 0.0274(3) 0.0014(2) 0.0159(3) -0.0007(3)
P1 0.0341(10) 0.0234(9) 0.0350(10) 0.0002(8) 0.0063(8) -0.0038(8)
P3 0.0404(12) 0.0351(11) 0.0320(10) -0.0022(8) 0.0078(9) -0.0090(9)
P2 0.0522(13) 0.0215(9) 0.0405(12) 0.0013(8) 0.0002(10) 0.0055(9)
P4 0.120(3) 0.0234(11) 0.0452(14) -0.0055(10) 0.0377(15) -0.0281(13)
N3 0.030(3) 0.032(3) 0.036(3) -0.001(3) 0.012(3) 0.002(3)
N21 0.030(3) 0.023(3) 0.042(4) -0.007(3) 0.004(3) -0.001(3)
N12 0.034(4) 0.026(3) 0.040(4) -0.002(3) 0.014(3) 0.002(3)
N31 0.055(4) 0.022(3) 0.029(3) 0.000(3) 0.005(3) 0.005(3)
N1 0.035(4) 0.023(3) 0.043(4) 0.003(3) 0.010(3) -0.002(3)
N4 0.039(4) 0.031(3) 0.035(4) 0.000(3) 0.010(3) 0.007(3)
N33 0.091(6) 0.028(4) 0.031(4) 0.006(3) 0.018(4) -0.012(4)
N2 0.033(4) 0.035(4) 0.049(4) 0.006(3) 0.019(3) 0.004(3)
N24 0.054(5) 0.043(4) 0.037(4) -0.005(3) 0.000(3) 0.001(4)
C1 0.035(6) 0.026(5) 0.027(5) 0.000 0.012(4) 0.000
N14 0.034(4) 0.034(4) 0.058(5) -0.002(3) 0.007(3) 0.008(3)
N22 0.031(4) 0.045(4) 0.053(4) -0.014(3) 0.007(3) -0.004(3)
C3 0.024(5) 0.023(5) 0.035(5) 0.000 0.007(4) 0.000
N13 0.039(4) 0.031(4) 0.053(4) 0.000(3) 0.017(3) 0.000(3)
N32 0.068(5) 0.027(4) 0.042(4) 0.002(3) 0.005(4) 0.007(3)
N23 0.050(4) 0.029(3) 0.036(4) -0.004(3) 0.001(3) -0.004(3)
C2 0.027(5) 0.019(5) 0.031(5) 0.000 0.010(4) 0.000
N15 0.032(4) 0.042(4) 0.070(5) -0.003(4) 0.014(4) 0.008(3)
C11 0.041(5) 0.029(4) 0.036(4) -0.006(3) 0.004(3) 0.005(3)
C5 0.035(4) 0.026(4) 0.042(4) 0.002(3) 0.008(3) -0.006(3)
C41 0.038(4) 0.023(4) 0.035(4) -0.004(3) 0.008(3) 0.001(3)
C121 0.051(5) 0.026(4) 0.041(5) 0.006(3) 0.009(4) 0.007(4)
N34 0.100(7) 0.030(4) 0.033(4) 0.002(3) 0.015(4) -0.002(4)
C4 0.056(7) 0.016(5) 0.027(5) 0.000 0.009(5) 0.000
C12 0.052(6) 0.028(4) 0.058(6) 0.002(4) 0.007(4) 0.005(4)
C122 0.043(5) 0.039(5) 0.054(6) 0.009(4) 0.010(4) 0.001(4)
C42 0.050(5) 0.028(4) 0.034(4) 0.004(3) 0.007(4) 0.002(4)
C81 0.034(4) 0.030(4) 0.047(5) -0.010(4) 0.008(4) 0.004(3)
C21 0.042(5) 0.028(4) 0.043(5) -0.001(3) 0.006(4) -0.006(3)
C43 0.056(6) 0.037(5) 0.049(5) 0.005(4) 0.024(4) -0.004(4)
C8AA 0.039(5) 0.035(4) 0.050(5) 0.007(4) 0.007(4) 0.001(4)
C91 0.038(4) 0.037(4) 0.038(4) -0.004(3) 0.011(3) -0.008(3)
C16 0.039(5) 0.038(5) 0.044(5) -0.008(4) 0.005(4) 0.001(4)
C3AA 0.043(5) 0.046(5) 0.062(6) 0.011(5) 0.021(5) 0.010(4)
C31 0.041(5) 0.038(4) 0.035(4) 0.000(3) 0.007(4) 0.008(4)
C36 0.040(5) 0.033(4) 0.039(4) 0.000(3) 0.009(4) -0.005(3)
C83 0.030(4) 0.044(5) 0.075(7) -0.021(5) 0.014(4) -0.008(4)
C46 0.032(5) 0.050(6) 0.104(10) -0.015(6) 0.014(5) -0.003(4)
C6 0.060(6) 0.027(4) 0.045(5) -0.005(4) -0.003(4) -0.004(4)
C92 0.058(6) 0.038(5) 0.037(5) -0.001(4) 0.006(4) -0.016(4)
C86 0.069(7) 0.053(6) 0.046(5) -0.013(5) -0.002(5) -0.004(5)
C93 0.059(6) 0.053(6) 0.043(5) -0.002(4) 0.002(4) -0.020(5)
C72 0.062(6) 0.033(4) 0.036(4) 0.003(4) 0.004(4) -0.002(4)
C82 0.051(6) 0.023(4) 0.081(7) -0.001(4) 0.020(5) -0.008(4)
C123 0.051(6) 0.035(5) 0.058(6) -0.005(4) 0.001(5) 0.006(4)
C4AA 0.028(4) 0.044(5) 0.079(7) 0.008(5) 0.005(4) 0.004(4)
C84 0.055(6) 0.046(5) 0.032(4) 0.006(4) 0.008(4) -0.003(4)
C22 0.063(7) 0.063(7) 0.052(6) -0.004(5) 0.002(5) -0.031(5)
C71 0.064(6) 0.048(5) 0.026(4) 0.004(4) -0.004(4) -0.007(5)
C94 0.063(6) 0.040(5) 0.051(6) -0.014(4) 0.007(5) -0.007(4)
C85 0.070(7) 0.056(6) 0.028(4) -0.005(4) 0.012(4) -0.001(5)
C7 0.062(6) 0.033(4) 0.042(5) -0.006(4) 0.017(4) 0.006(4)
C96 0.064(6) 0.031(4) 0.055(6) -0.011(4) 0.008(5) 0.006(4)
C44 0.037(5) 0.052(6) 0.060(6) -0.013(5) -0.006(4) 0.007(4)
C51 0.070(6) 0.023(4) 0.037(4) 0.006(3) 0.003(4) -0.004(4)
C26 0.045(5) 0.050(6) 0.053(6) 0.011(4) 0.004(4) -0.009(4)
C13 0.065(7) 0.030(5) 0.079(7) -0.001(5) 0.014(6) 0.011(4)
C15 0.049(6) 0.052(6) 0.046(5) -0.010(4) 0.010(4) 0.003(4)
C52 0.066(7) 0.038(5) 0.047(5) 0.009(4) 0.008(5) -0.009(5)
C14 0.055(6) 0.043(5) 0.057(6) -0.013(4) 0.003(5) 0.019(5)
C141 0.134(11) 0.035(5) 0.053(6) -0.015(5) 0.044(7) -0.043(6)
C45 0.042(6) 0.066(7) 0.086(9) -0.018(6) -0.004(6) -0.003(5)
C34 0.077(7) 0.049(6) 0.037(5) 0.010(4) 0.008(5) 0.004(5)
C56 0.087(8) 0.028(5) 0.066(7) -0.005(4) 0.020(6) -0.007(5)
C33 0.073(7) 0.055(6) 0.039(5) -0.005(4) 0.010(5) 0.004(5)
C32 0.060(6) 0.037(5) 0.041(5) -0.007(4) 0.006(4) 0.001(4)
B1 0.043(6) 0.048(6) 0.046(6) 0.005(5) 0.018(5) -0.005(5)
C125 0.149(13) 0.043(6) 0.041(6) -0.011(4) 0.050(7) -0.021(7)
C25 0.064(7) 0.051(6) 0.076(8) 0.018(5) 0.013(6) -0.020(5)
C95 0.078(8) 0.032(5) 0.066(7) -0.008(5) 0.013(6) 0.008(5)
C73 0.095(9) 0.047(6) 0.047(6) -0.012(5) 0.008(6) -0.011(6)
C124 0.114(10) 0.025(4) 0.057(6) -0.002(4) 0.048(6) -0.005(5)
C35 0.071(7) 0.032(5) 0.043(5) 0.007(4) 0.014(5) 0.004(4)
B2 0.040(6) 0.052(6) 0.065(7) 0.001(5) 0.021(5) 0.013(5)
C24 0.066(7) 0.054(7) 0.086(9) 0.000(6) 0.018(6) -0.035(6)
C126 0.141(13) 0.043(6) 0.035(5) -0.005(4) 0.027(7) -0.003(7)
C23 0.064(8) 0.082(9) 0.076(8) -0.005(7) -0.004(6) -0.039(7)
B3 0.047(6) 0.056(7) 0.050(6) 0.000(5) -0.006(5) 0.010(5)
C54 0.108(11) 0.058(8) 0.074(8) 0.006(6) 0.024(8) -0.038(8)
C74 0.124(13) 0.075(9) 0.072(9) -0.024(7) 0.015(8) -0.027(9)
C142 0.168(15) 0.049(7) 0.065(8) -0.017(6) 0.035(9) -0.057(8)
C76 0.134(12) 0.057(7) 0.036(5) 0.011(5) -0.003(6) -0.019(7)
C55 0.143(14) 0.030(6) 0.091(10) 0.004(6) 0.017(10) -0.026(7)
B4 0.117(12) 0.045(7) 0.035(6) 0.012(5) -0.008(7) -0.001(7)
C146 0.120(11) 0.037(6) 0.078(8) -0.021(5) 0.039(8) -0.023(6)
C145 0.138(14) 0.053(7) 0.083(10) -0.029(7) 0.043(9) -0.027(8)
C53 0.081(8) 0.057(7) 0.058(6) 0.015(5) 0.023(6) -0.016(6)
C75 0.132(13) 0.086(10) 0.034(6) -0.001(6) 0.005(7) -0.017(9)
C144 0.190(19) 0.072(10) 0.092(11) -0.056(9) 0.056(12) -0.058(11)
C143 0.179(18) 0.081(10) 0.061(8) -0.024(7) 0.030(9) -0.060(11)
C155 0.053(5) 0.131(6) 0.134(12) -0.026(7) 0.025(6) -0.022(4)
C154 0.054(4) 0.168(8) 0.166(16) -0.027(9) 0.029(7) -0.037(5)
C153 0.083(5) 0.169(8) 0.110(11) -0.028(8) 0.041(6) -0.067(6)
C152 0.095(6) 0.122(7) 0.107(9) -0.044(7) 0.048(6) -0.072(5)
C151 0.082(5) 0.092(5) 0.060(6) -0.032(5) 0.050(5) -0.053(4)
C156 0.054(4) 0.087(5) 0.076(7) -0.021(5) 0.033(5) -0.035(4)
C105 0.047(5) 0.183(9) 0.160(13) -0.099(11) 0.041(8) -0.036(7)
C106 0.062(6) 0.128(8) 0.130(11) -0.084(9) 0.051(7) -0.041(5)
C101 0.040(4) 0.097(6) 0.049(5) -0.049(6) 0.024(4) -0.017(4)
C102 0.045(4) 0.083(5) 0.033(4) -0.010(5) -0.001(4) 0.011(4)
C103 0.052(5) 0.121(7) 0.056(6) -0.032(7) -0.003(5) 0.024(5)
C104 0.052(5) 0.177(9) 0.112(10) -0.069(10) 0.019(7) 0.008(6)
C63 0.129(10) 0.080(8) 0.148(8) -0.006(8) -0.057(8) 0.060(7)
C64 0.104(9) 0.065(8) 0.176(10) -0.011(8) -0.030(8) 0.044(7)
C65 0.081(8) 0.040(6) 0.142(8) -0.001(6) 0.012(7) 0.023(5)
C66 0.065(6) 0.034(5) 0.105(6) 0.003(5) 0.010(5) 0.012(4)
C61 0.063(6) 0.026(4) 0.088(6) 0.003(4) -0.013(4) 0.012(4)
C62 0.116(9) 0.064(7) 0.109(6) -0.005(6) -0.046(7) 0.046(6)
C113 0.177(11) 0.109(9) 0.102(9) 0.005(7) 0.048(8) 0.001(8)
C114 0.169(11) 0.128(10) 0.112(10) -0.016(8) -0.007(8) -0.013(9)
C115 0.147(10) 0.112(9) 0.139(10) 0.023(8) -0.027(8) -0.021(8)
C116 0.087(7) 0.123(11) 0.109(10) 0.064(9) -0.041(6) -0.039(7)
C111 0.110(7) 0.043(5) 0.041(5) 0.000(4) 0.008(5) -0.039(5)
C112 0.246(14) 0.051(7) 0.078(8) 0.015(6) 0.085(9) 0.000(9)
C134 0.195(9) 0.139(10) 0.136(9) 0.022(8) 0.049(7) -0.007(8)
C133 0.172(7) 0.118(9) 0.126(9) 0.024(7) 0.032(7) 0.016(8)
C132 0.153(6) 0.079(7) 0.088(7) -0.008(5) 0.021(6) 0.001(7)
C131 0.130(6) 0.050(5) 0.067(6) -0.018(4) 0.042(5) -0.017(5)
C136 0.159(7) 0.093(8) 0.114(8) 0.007(6) 0.073(7) -0.017(7)
C135 0.178(7) 0.139(10) 0.125(9) 0.029(7) 0.077(7) -0.013(8)
Cl12 0.182(7) 0.170(7) 0.359(13) 0.116(8) 0.133(8) 0.074(6)
Cl11 0.319(12) 0.214(9) 0.55(2) 0.160(11) 0.352(15) 0.118(9)
Cl32 0.139(9) 0.145(9) 0.135(8) 0.001(7) 0.012(7) 0.002(7)
Cl31 0.297(17) 0.190(13) 0.075(6) 0.000(7) -0.035(8) -0.044(12)
C204 0.091(14) 0.043(12) 0.198(18) 0.037(13) -0.120(10) -0.024(10)
C202 0.088(14) 0.21(3) 0.20(3) 0.00(2) -0.014(15) 0.046(16)
Cl2 0.117(7) 0.247(11) 0.130(8) 0.012(7) -0.092(6) -0.033(7)
Cl1 0.156(10) 0.251(13) 0.195(11) 0.028(9) -0.066(9) 0.056(10)
C201 0.147(16) 0.247(12) 0.203(13) 0.026(11) -0.032(13) -0.004(12)
Cl21 0.089(6) 0.097(6) 0.207(12) -0.037(7) 0.009(7) 0.017(5)
Cl22 0.40(4) 0.25(3) 0.29(3) 0.04(2) -0.09(3) 0.05(3)
C203 0.28(6) 0.14(4) 0.050(18) 0.03(2) 0.06(3) 0.01(4)

loop_
_atom_type_symbol
_atom_type_description
_atom_type_scat_dispersion_real
_atom_type_scat_dispersion_imag
_atom_type_scat_source
C C 0.0033 0.0016 'International Tables Vol C Tables 4.2.6.8 and 6.1.1.4'
H H 0.0000 0.0000 'International Tables Vol C Tables 4.2.6.8 and 6.1.1.4'
B B 0.0013 0.0007 'International Tables Vol C Tables 4.2.6.8 and 6.1.1.4'
Cl Cl 0.1484 0.1585 'International Tables Vol C Tables 4.2.6.8 and 6.1.1.4'
N N 0.0061 0.0033 'International Tables Vol C Tables 4.2.6.8 and 6.1.1.4'
P P 0.1023 0.0942 'International Tables Vol C Tables 4.2.6.8 and 6.1.1.4'
Rh Rh -1.1178 0.9187 'International Tables Vol C Tables 4.2.6.8 and 6.1.1.4'

loop_
_exptl_crystal_face_index_h
_exptl_crystal_face_index_k
_exptl_crystal_face_index_l
_exptl_crystal_face_perp_dist
0 0 33 0.0669
0 0 -33 0.1127
5 26 -1 0.3627
-4 -21 19 0.1700
-33 -1 -3 0.0590
33 -1 3 0.0939
-17 -23 -1 0.1925
-17 -21 14 0.1401
25 4 -25 0.1627
-24 6 25 0.1195
34 0 -4 0.0909

loop_
_geom_angle_atom_site_label_1
_geom_angle_atom_site_label_2
_geom_angle_atom_site_label_3
_geom_angle
_geom_angle_site_symmetry_1
_geom_angle_site_symmetry_3
N21 Rh3 P3 178.05(18) . .
N21 Rh3 N23 87.2(3) . .
C3 Rh3 P3 91.4(2) . .
C3 Rh3 N21 88.9(3) . .
C3 Rh3 N23 174.4(4) . .
N23 Rh3 P3 92.3(2) . .
N3 Rh1 P1 179.03(19) . .
N3 Rh1 N1 87.7(2) . .
N1 Rh1 P1 92.17(19) . .
C1 Rh1 P1 89.9(2) . .
C1 Rh1 N3 90.2(3) . .
C1 Rh1 N1 174.1(4) . .
N12 Rh2 P2 174.46(18) . .
N12 Rh2 N14 87.9(3) . .
N14 Rh2 P2 93.7(2) . .
C2 Rh2 P2 89.5(2) . .
C2 Rh2 N12 88.5(3) . .
C2 Rh2 N14 174.4(4) . .
N31 Rh4 P4 175.9(2) . .
N31 Rh4 N33 87.8(3) . .
N33 Rh4 P4 93.9(2) . .
C4 Rh4 P4 89.0(2) . .
C4 Rh4 N31 89.0(3) . .
C4 Rh4 N33 175.0(4) . .
C11 P1 Rh1 120.6(3) . .
C11 P1 C21 103.5(4) . .
C11 P1 C31 101.2(4) . .
C21 P1 Rh1 109.4(3) . .
C21 P1 C31 106.6(4) . .
C31 P1 Rh1 114.2(3) . .
C91 P3 Rh3 121.2(3) . .
C91 P3 C101 100.9(4) . .
C91 P3 C111 103.6(4) . .
C101 P3 Rh3 113.8(2) . .
C111 P3 Rh3 107.7(3) . .
C111 P3 C101 108.8(4) . .
C71 P2 Rh2 113.1(3) . .
C51 P2 Rh2 119.5(3) . .
C51 P2 C71 101.1(4) . .
C61 P2 Rh2 112.6(3) . .
C61 P2 C71 106.5(4) . .
C61 P2 C51 102.7(4) . .
C141 P4 Rh4 119.6(4) . .
C141 P4 C151 101.8(6) . .
C151 P4 Rh4 113.4(3) . .
C131 P4 Rh4 110.6(4) . .
C131 P4 C141 102.5(5) . .
C131 P4 C151 107.8(5) . .
N4 N3 Rh1 124.2(5) . .
C5 N3 Rh1 128.8(5) . .
C5 N3 N4 106.9(7) . .
N22 N21 Rh3 122.7(5) . .
C81 N21 Rh3 129.3(6) . .
C81 N21 N22 106.9(7) . .
N13 N12 Rh2 125.8(5) . .
C41 N12 Rh2 128.0(5) . .
C41 N12 N13 105.8(6) . .
N32 N31 Rh4 125.0(5) . .
C121 N31 Rh4 128.9(6) . .
C121 N31 N32 105.9(7) . .
N2 N1 Rh1 121.1(5) . .
C8AA N1 Rh1 131.2(6) . .
C8AA N1 N2 106.2(7) . .
N3 N4 B1 121.1(7) . .
C7 N4 N3 108.8(7) . .
C7 N4 B1 130.0(7) . .
N34 N33 Rh4 122.9(6) . .
N34 N33 C124 104.8(8) . .
C124 N33 Rh4 129.6(8) . .
N1 N2 B1 121.2(7) . .
C3AA N2 N1 109.2(8) . .
C3AA N2 B1 129.1(8) . .
N23 N24 B3 120.5(7) . .
C86 N24 N23 109.8(8) . .
C86 N24 B3 129.6(9) . .
Rh1 C1 Rh1 169.1(7) . 2_656
N15 N14 Rh2 121.1(6) . .
C44 N14 Rh2 130.7(7) . .
C44 N14 N15 106.2(8) . .
N21 N22 B3 119.5(7) . .
C83 N22 N21 108.2(8) . .
C83 N22 B3 132.2(9) . .
Rh3 C3 Rh3 168.8(6) . 2_655
N12 N13 B2 119.9(7) . .
C43 N13 N12 109.2(7) . .
C43 N13 B2 130.8(8) . .
N31 N32 B4 120.7(8) . .
C123 N32 N31 109.3(7) . .
C123 N32 B4 130.0(9) . .
N24 N23 Rh3 121.2(6) . .
C84 N23 Rh3 131.4(6) . .
C84 N23 N24 106.8(7) . .
Rh2 C2 Rh2 170.2(6) 2 .
N14 N15 B2 121.4(8) . .
C46 N15 N14 108.7(9) . .
C46 N15 B2 129.3(9) . .
C12 C11 P1 121.3(7) . .
C12 C11 C16 119.7(8) . .
C16 C11 P1 119.0(6) . .
N3 C5 H5 125.0 . .
N3 C5 C6 110.0(8) . .
C6 C5 H5 125.0 . .
N12 C41 H41 124.9 . .
N12 C41 C42 110.1(7) . .
C42 C41 H41 124.9 . .
N31 C121 H121 124.6 . .
N31 C121 C122 110.8(8) . .
C122 C121 H121 124.6 . .
N33 N34 B4 120.1(8) . .
C126 N34 N33 109.0(10) . .
C126 N34 B4 130.4(11) . .
Rh4 C4 Rh4 170.4(6) 2 .
C11 C12 H12 120.2 . .
C11 C12 C13 119.7(9) . .
C13 C12 H12 120.2 . .
C121 C122 H122 127.7 . .
C123 C122 C121 104.6(8) . .
C123 C122 H122 127.7 . .
C41 C42 H42 127.7 . .
C43 C42 C41 104.7(8) . .
C43 C42 H42 127.7 . .
N21 C81 H81 125.0 . .
N21 C81 C82 110.0(8) . .
C82 C81 H81 125.0 . .
C22 C21 P1 125.4(7) . .
C22 C21 C26 119.7(9) . .
C26 C21 P1 114.9(7) . .
N13 C43 C42 110.2(8) . .
N13 C43 H43 124.9 . .
C42 C43 H43 124.9 . .
N1 C8AA H8AA 124.8 . .
N1 C8AA C4AA 110.4(9) . .
C4AA C8AA H8AA 124.8 . .
C92 C91 P3 119.6(7) . .
C92 C91 C96 119.4(8) . .
C96 C91 P3 121.0(7) . .
C11 C16 H16 119.6 . .
C15 C16 C11 120.7(9) . .
C15 C16 H16 119.6 . .
N2 C3AA H3AA 125.5 . .
N2 C3AA C4AA 109.1(8) . .
C4AA C3AA H3AA 125.5 . .
C36 C31 P1 118.5(6) . .
C36 C31 C32 119.8(8) . .
C32 C31 P1 121.8(7) . .
C31 C36 H36 120.0 . .
C35 C36 C31 119.9(8) . .
C35 C36 H36 120.0 . .
N22 C83 H83 125.1 . .
N22 C83 C82 109.9(8) . .
C82 C83 H83 125.1 . .
N15 C46 H46 125.2 . .
N15 C46 C45 109.5(10) . .
C45 C46 H46 125.2 . .
C5 C6 H6 127.5 . .
C7 C6 C5 105.1(8) . .
C7 C6 H6 127.5 . .
C91 C92 H92 119.8 . .
C93 C92 C91 120.3(9) . .
C93 C92 H92 119.8 . .
N24 C86 H86 126.1 . .
C85 C86 N24 107.8(9) . .
C85 C86 H86 126.1 . .
C92 C93 H93 119.4 . .
C92 C93 C94 121.2(10) . .
C94 C93 H93 119.4 . .
C71 C72 H72 119.7 . .
C71 C72 C73 120.5(9) . .
C73 C72 H72 119.7 . .
C81 C82 H82 127.5 . .
C83 C82 C81 105.1(8) . .
C83 C82 H82 127.5 . .
N32 C123 C122 109.4(9) . .
N32 C123 H123 125.3 . .
C122 C123 H123 125.3 . .
C8AA C4AA H4AA 127.5 . .
C3AA C4AA C8AA 105.1(8) . .
C3AA C4AA H4AA 127.5 . .
N23 C84 H84 125.4 . .
N23 C84 C85 109.3(9) . .
C85 C84 H84 125.4 . .
C21 C22 H22 120.1 . .
C21 C22 C23 119.9(10) . .
C23 C22 H22 120.1 . .
C72 C71 P2 119.1(7) . .
C72 C71 C76 119.4(9) . .
C76 C71 P2 121.5(8) . .
C93 C94 H94 120.8 . .
C95 C94 C93 118.4(9) . .
C95 C94 H94 120.8 . .
C86 C85 C84 106.3(9) . .
C86 C85 H85 126.8 . .
C84 C85 H85 126.8 . .
N4 C7 C6 109.2(8) . .
N4 C7 H7 125.4 . .
C6 C7 H7 125.4 . .
C91 C96 H96 120.6 . .
C91 C96 C95 118.9(10) . .
C95 C96 H96 120.6 . .
N14 C44 H44 124.4 . .
N14 C44 C45 111.3(11) . .
C45 C44 H44 124.4 . .
C52 C51 P2 120.8(7) . .
C52 C51 C56 118.2(9) . .
C56 C51 P2 121.0(8) . .
C21 C26 H26 120.2 . .
C25 C26 C21 119.6(10) . .
C25 C26 H26 120.2 . .
C12 C13 H13 119.8 . .
C14 C13 C12 120.3(9) . .
C14 C13 H13 119.8 . .
C16 C15 H15 120.6 . .
C16 C15 C14 118.8(9) . .
C14 C15 H15 120.6 . .
C51 C52 H52 119.1 . .
C51 C52 C53 121.8(10) . .
C53 C52 H52 119.1 . .
C13 C14 C15 120.7(9) . .
C13 C14 H14 119.6 . .
C15 C14 H14 119.6 . .
C142 C141 P4 119.1(9) . .
C142 C141 C146 119.9(10) . .
C146 C141 P4 120.9(10) . .
C46 C45 H45 127.8 . .
C44 C45 C46 104.4(10) . .
C44 C45 H45 127.8 . .
C33 C34 H34 120.0 . .
C35 C34 H34 120.0 . .
C35 C34 C33 119.9(9) . .
C51 C56 H56 120.0 . .
C55 C56 C51 119.9(12) . .
C55 C56 H56 120.0 . .
C34 C33 H33 119.8 . .
C32 C33 C34 120.4(9) . .
C32 C33 H33 119.8 . .
C31 C32 H32 120.3 . .
C33 C32 C31 119.5(9) . .
C33 C32 H32 120.3 . .
N4 B1 N2 108.7(7) . .
N4 B1 H1A 109.9 . .
N4 B1 H1B 109.9 . .
N2 B1 H1A 109.9 . .
N2 B1 H1B 109.9 . .
H1A B1 H1B 108.3 . .
C124 C125 H125 127.5 . .
C126 C125 H125 127.5 . .
C126 C125 C124 105.1(10) . .
C26 C25 H25 119.9 . .
C24 C25 C26 120.2(11) . .
C24 C25 H25 119.9 . .
C94 C95 C96 121.8(9) . .
C94 C95 H95 119.1 . .
C96 C95 H95 119.1 . .
C72 C73 H73 120.0 . .
C72 C73 C74 120.0(10) . .
C74 C73 H73 120.0 . .
N33 C124 C125 110.2(12) . .
N33 C124 H124 124.9 . .
C125 C124 H124 124.9 . .
C36 C35 H35 119.8 . .
C34 C35 C36 120.4(9) . .
C34 C35 H35 119.8 . .
N13 B2 H2A 109.9 . .
N13 B2 H2B 109.9 . .
N15 B2 N13 108.7(8) . .
N15 B2 H2A 109.9 . .
N15 B2 H2B 109.9 . .
H2A B2 H2B 108.3 . .
C25 C24 H24 120.2 . .
C25 C24 C23 119.6(10) . .
C23 C24 H24 120.2 . .
N34 C126 H126 124.6 . .
C125 C126 N34 110.8(11) . .
C125 C126 H126 124.6 . .
C22 C23 C24 120.9(11) . .
C22 C23 H23 119.5 . .
C24 C23 H23 119.5 . .
N24 B3 N22 106.7(8) . .
N24 B3 H3A 110.4 . .
N24 B3 H3B 110.4 . .
N22 B3 H3A 110.4 . .
N22 B3 H3B 110.4 . .
H3A B3 H3B 108.6 . .
C55 C54 H54 119.2 . .
C55 C54 C53 121.5(12) . .
C53 C54 H54 119.2 . .
C73 C74 H74 121.8 . .
C75 C74 C73 116.3(12) . .
C75 C74 H74 121.8 . .
C141 C142 H142 119.9 . .
C141 C142 C143 120.2(13) . .
C143 C142 H142 119.9 . .
C71 C76 H76 121.3 . .
C75 C76 C71 117.4(11) . .
C75 C76 H76 121.3 . .
C56 C55 H55 120.2 . .
C54 C55 C56 119.6(11) . .
C54 C55 H55 120.2 . .
N32 B4 H4A 109.8 . .
N32 B4 H4B 109.8 . .
N34 B4 N32 109.6(9) . .
N34 B4 H4A 109.8 . .
N34 B4 H4B 109.8 . .
H4A B4 H4B 108.2 . .
C141 C146 H146 120.3 . .
C145 C146 C141 119.3(13) . .
C145 C146 H146 120.3 . .
C146 C145 H145 119.8 . .
C144 C145 C146 120.4(13) . .
C144 C145 H145 119.8 . .
C52 C53 C54 118.9(13) . .
C52 C53 H53 120.5 . .
C54 C53 H53 120.5 . .
C74 C75 C76 125.8(13) . .
C74 C75 H75 117.1 . .
C76 C75 H75 117.1 . .
C145 C144 H144 119.0 . .
C145 C144 C143 122.0(12) . .
C143 C144 H144 119.0 . .
C142 C143 H143 120.9 . .
C144 C143 C142 118.2(15) . .
C144 C143 H143 120.9 . .
C154 C155 H155 120.0 . .
C154 C155 C156 120.0 . .
C156 C155 H155 120.0 . .
C155 C154 H154 120.0 . .
C153 C154 C155 120.0 . .
C153 C154 H154 120.0 . .
C154 C153 H153 120.0 . .
C152 C153 C154 120.0 . .
C152 C153 H153 120.0 . .
C153 C152 H152 120.0 . .
C153 C152 C151 120.0 . .
C151 C152 H152 120.0 . .
C152 C151 P4 121.1(5) . .
C152 C151 C156 120.0 . .
C156 C151 P4 118.9(5) . .
C155 C156 H156 120.0 . .
C151 C156 C155 120.0 . .
C151 C156 H156 120.0 . .
C106 C105 H105 120.0 . .
C106 C105 C104 120.0 . .
C104 C105 H105 120.0 . .
C105 C106 H106 120.0 . .
C101 C106 C105 120.0 . .
C101 C106 H106 120.0 . .
C106 C101 P3 120.3(4) . .
C106 C101 C102 120.0 . .
C102 C101 P3 119.7(4) . .
C101 C102 H102 120.0 . .
C101 C102 C103 120.0 . .
C103 C102 H102 120.0 . .
C102 C103 H103 120.0 . .
C104 C103 C102 120.0 . .
C104 C103 H103 120.0 . .
C105 C104 H104 120.0 . .
C103 C104 C105 120.0 . .
C103 C104 H104 120.0 . .
C64 C63 H63 120.0 . .
C64 C63 C62 120.0 . .
C62 C63 H63 120.0 . .
C63 C64 H64 120.0 . .
C65 C64 C63 120.0 . .
C65 C64 H64 120.0 . .
C64 C65 H65 120.0 . .
C64 C65 C66 120.0 . .
C66 C65 H65 120.0 . .
C65 C66 H66 120.0 . .
C61 C66 C65 120.0 . .
C61 C66 H66 120.0 . .
C66 C61 P2 116.8(4) . .
C66 C61 C62 120.0 . .
C62 C61 P2 123.2(4) . .
C63 C62 H62 120.0 . .
C61 C62 C63 120.0 . .
C61 C62 H62 120.0 . .
C114 C113 H113 120.0 . .
C114 C113 C112 120.0 . .
C112 C113 H113 120.0 . .
C113 C114 H114 120.0 . .
C115 C114 C113 120.0 . .
C115 C114 H114 120.0 . .
C114 C115 H115 120.0 . .
C114 C115 C116 120.0 . .
C116 C115 H115 120.0 . .
C115 C116 H116 120.0 . .
C115 C116 C111 120.0 . .
C111 C116 H116 120.0 . .
C116 C111 P3 114.4(5) . .
C112 C111 P3 125.5(5) . .
C112 C111 C116 120.0 . .
C113 C112 H112 120.0 . .
C111 C112 C113 120.0 . .
C111 C112 H112 120.0 . .
C133 C134 H134 120.0 . .
C133 C134 C135 120.0 . .
C135 C134 H134 120.0 . .
C134 C133 H133 120.0 . .
C132 C133 C134 120.0 . .
C132 C133 H133 120.0 . .
C133 C132 H132 120.0 . .
C131 C132 C133 120.0 . .
C131 C132 H132 120.0 . .
C132 C131 P4 116.8(7) . .
C132 C131 C136 120.0 . .
C136 C131 P4 123.2(7) . .
C131 C136 H136 120.0 . .
C135 C136 C131 120.0 . .
C135 C136 H136 120.0 . .
C134 C135 H135 120.0 . .
C136 C135 C134 120.0 . .
C136 C135 H135 120.0 . .
Cl32 C204 Cl31 107.4(13) . .
Cl32 C204 H20C 110.2 . .
Cl32 C204 H20D 110.2 . .
Cl31 C204 H20C 110.2 . .
Cl31 C204 H20D 110.2 . .
H20C C204 H20D 108.5 . .
Cl12 C202 H20A 107.0 . .
Cl12 C202 H20B 107.0 . .
Cl11 C202 Cl12 121.3(18) . .
Cl11 C202 H20A 107.0 . .
Cl11 C202 H20B 107.0 . .
H20A C202 H20B 106.7 . .
Cl2 C201 H20E 105.1 . .
Cl2 C201 H20F 105.1 . .
Cl1 C201 Cl2 129(4) . .
Cl1 C201 H20E 105.1 . .
Cl1 C201 H20F 105.1 . .
H20E C201 H20F 105.9 . .
Cl21 C203 H20G 110.0 . .
Cl21 C203 H20H 110.0 . .
Cl22 C203 Cl21 108(2) . .
Cl22 C203 H20G 110.0 . .
Cl22 C203 H20H 110.0 . .
H20G C203 H20H 108.4 . .

loop_
_geom_bond_atom_site_label_1
_geom_bond_atom_site_label_2
_geom_bond_distance
Rh3 P3 2.267(2)
Rh3 N21 2.107(6)
Rh3 C3 1.7644(11)
Rh3 N23 2.187(7)
Rh1 P1 2.267(2)
Rh1 N3 2.110(7)
Rh1 N1 2.196(7)
Rh1 C1 1.7680(12)
Rh2 P2 2.268(2)
Rh2 N12 2.114(7)
Rh2 N14 2.199(7)
Rh2 C2 1.7652(10)
Rh4 P4 2.271(3)
Rh4 N31 2.114(7)
Rh4 N33 2.173(7)
Rh4 C4 1.7596(10)
P1 C11 1.830(8)
P1 C21 1.838(8)
P1 C31 1.839(9)
P3 C91 1.839(8)
P3 C101 1.842(6)
P3 C111 1.839(7)
P2 C71 1.838(9)
P2 C51 1.830(10)
P2 C61 1.827(6)
P4 C141 1.835(10)
P4 C151 1.847(8)
P4 C131 1.817(8)
N3 N4 1.368(9)
N3 C5 1.341(10)
N21 N22 1.386(10)
N21 C81 1.327(11)
N12 N13 1.361(9)
N12 C41 1.348(10)
N31 N32 1.361(10)
N31 C121 1.343(10)
N1 N2 1.360(9)
N1 C8AA 1.336(11)
N4 C7 1.347(11)
N4 B1 1.540(12)
N33 N34 1.363(12)
N33 C124 1.373(14)
N2 C3AA 1.349(12)
N2 B1 1.552(13)
N24 N23 1.363(10)
N24 C86 1.357(12)
N24 B3 1.551(14)
N14 N15 1.368(11)
N14 C44 1.339(12)
N22 C83 1.337(12)
N22 B3 1.554(14)
N13 C43 1.331(12)
N13 B2 1.562(12)
N32 C123 1.338(12)
N32 B4 1.565(13)
N23 C84 1.320(11)
N15 C46 1.337(13)
N15 B2 1.541(15)
C11 C12 1.389(12)
C11 C16 1.393(12)
C5 H5 0.9300
C5 C6 1.391(12)
C41 H41 0.9300
C41 C42 1.390(11)
C121 H121 0.9300
C121 C122 1.378(13)
N34 C126 1.351(13)
N34 B4 1.526(18)
C12 H12 0.9300
C12 C13 1.403(13)
C122 H122 0.9300
C122 C123 1.363(14)
C42 H42 0.9300
C42 C43 1.349(13)
C81 H81 0.9300
C81 C82 1.399(12)
C21 C22 1.366(13)
C21 C26 1.391(13)
C43 H43 0.9300
C8AA H8AA 0.9300
C8AA C4AA 1.389(13)
C91 C92 1.378(12)
C91 C96 1.384(12)
C16 H16 0.9300
C16 C15 1.386(13)
C3AA H3AA 0.9300
C3AA C4AA 1.354(15)
C31 C36 1.390(12)
C31 C32 1.399(12)
C36 H36 0.9300
C36 C35 1.385(12)
C83 H83 0.9300
C83 C82 1.360(15)
C46 H46 0.9300
C46 C45 1.377(17)
C6 H6 0.9300
C6 C7 1.371(14)
C92 H92 0.9300
C92 C93 1.369(13)
C86 H86 0.9300
C86 C85 1.341(15)
C93 H93 0.9300
C93 C94 1.378(14)
C72 H72 0.9300
C72 C71 1.387(13)
C72 C73 1.394(13)
C82 H82 0.9300
C123 H123 0.9300
C4AA H4AA 0.9300
C84 H84 0.9300
C84 C85 1.412(13)
C22 H22 0.9300
C22 C23 1.373(15)
C71 C76 1.388(14)
C94 H94 0.9300
C94 C95 1.358(15)
C85 H85 0.9300
C7 H7 0.9300
C96 H96 0.9300
C96 C95 1.394(14)
C44 H44 0.9300
C44 C45 1.369(15)
C51 C52 1.378(14)
C51 C56 1.418(12)
C26 H26 0.9300
C26 C25 1.386(13)
C13 H13 0.9300
C13 C14 1.361(15)
C15 H15 0.9300
C15 C14 1.411(14)
C52 H52 0.9300
C52 C53 1.379(14)
C14 H14 0.9300
C141 C142 1.392(18)
C141 C146 1.400(16)
C45 H45 0.9300
C34 H34 0.9300
C34 C33 1.388(15)
C34 C35 1.376(14)
C56 H56 0.9300
C56 C55 1.397(18)
C33 H33 0.9300
C33 C32 1.383(14)
C32 H32 0.9300
B1 H1A 0.9700
B1 H1B 0.9700
C125 H125 0.9300
C125 C124 1.391(15)
C125 C126 1.322(19)
C25 H25 0.9300
C25 C24 1.363(16)
C95 H95 0.9300
C73 H73 0.9300
C73 C74 1.417(18)
C124 H124 0.9300
C35 H35 0.9300
B2 H2A 0.9700
B2 H2B 0.9700
C24 H24 0.9300
C24 C23 1.373(17)
C126 H126 0.9300
C23 H23 0.9300
B3 H3A 0.9700
B3 H3B 0.9700
C54 H54 0.9300
C54 C55 1.36(2)
C54 C53 1.385(18)
C74 H74 0.9300
C74 C75 1.327(19)
C142 H142 0.9300
C142 C143 1.403(16)
C76 H76 0.9300
C76 C75 1.387(16)
C55 H55 0.9300
B4 H4A 0.9700
B4 H4B 0.9700
C146 H146 0.9300
C146 C145 1.395(16)
C145 H145 0.9300
C145 C144 1.35(2)
C53 H53 0.9300
C75 H75 0.9300
C144 H144 0.9300
C144 C143 1.40(2)
C143 H143 0.9300
C155 H155 0.9300
C155 C154 1.3900
C155 C156 1.3900
C154 H154 0.9300
C154 C153 1.3900
C153 H153 0.9300
C153 C152 1.3900
C152 H152 0.9300
C152 C151 1.3900
C151 C156 1.3900
C156 H156 0.9300
C105 H105 0.9300
C105 C106 1.3900
C105 C104 1.3900
C106 H106 0.9300
C106 C101 1.3900
C101 C102 1.3900
C102 H102 0.9300
C102 C103 1.3900
C103 H103 0.9300
C103 C104 1.3900
C104 H104 0.9300
C63 H63 0.9300
C63 C64 1.3900
C63 C62 1.3900
C64 H64 0.9300
C64 C65 1.3900
C65 H65 0.9300
C65 C66 1.3900
C66 H66 0.9300
C66 C61 1.3900
C61 C62 1.3900
C62 H62 0.9300
C113 H113 0.9300
C113 C114 1.3900
C113 C112 1.3900
C114 H114 0.9300
C114 C115 1.3900
C115 H115 0.9300
C115 C116 1.3900
C116 H116 0.9300
C116 C111 1.3900
C111 C112 1.3900
C112 H112 0.9300
C134 H134 0.9300
C134 C133 1.3900
C134 C135 1.3900
C133 H133 0.9300
C133 C132 1.3900
C132 H132 0.9300
C132 C131 1.3900
C131 C136 1.3900
C136 H136 0.9300
C136 C135 1.3900
C135 H135 0.9300
Cl12 C202 1.66(3)
Cl11 C202 1.60(2)
Cl32 C204 1.81(2)
Cl31 C204 1.96(4)
C204 H20C 0.9700
C204 H20D 0.9700
C202 H20A 0.9700
C202 H20B 0.9700
Cl2 C201 1.72(4)
Cl1 C201 1.57(6)
C201 H20E 0.9700
C201 H20F 0.9700
Cl21 C203 1.59(5)
Cl22 C203 1.50(5)
C203 H20G 0.9700
C203 H20H 0.9700

loop_
_exptl_oxdiff_crystal_face_indexfrac_h
_exptl_oxdiff_crystal_face_indexfrac_k
_exptl_oxdiff_crystal_face_indexfrac_l
_exptl_oxdiff_crystal_face_x
_exptl_oxdiff_crystal_face_y
_exptl_oxdiff_crystal_face_z
-0.0373 -0.0040 32.9887 -0.6745 -0.7234 -0.0172
0.0373 0.0040 -32.9887 0.6745 0.7234 0.0172
5.0028 25.9924 -0.9874 0.0145 0.0265 -0.9969
-4.0229 -20.9961 18.9836 -0.3844 -0.4195 0.7956
-32.9896 -1.0079 -2.9878 0.8441 -0.5043 0.1789
32.9894 -0.9914 2.9868 -0.8528 0.5107 -0.1038
-16.9977 -22.9963 -1.0061 0.3257 -0.2006 0.9362
-17.0144 -20.9988 13.9899 0.0278 -0.5357 0.8533
25.0233 4.0082 -24.9981 -0.0679 0.9696 -0.2431
-24.0224 5.9886 25.0032 0.0876 -0.9839 -0.1366
33.9972 0.0093 -4.0107 -0.7292 0.6783 -0.1420
